data_7045347
loop_
_publ_author_name
'Musgrave, Rebecca Alice'
'Hailes, Rebekah'
'Sch\"afer, Andr\'e'
'Russell, Andrew David'
'Gates, Paul Jonathan'
'Manners, Ian'

_publ_section_title
;
 New Reactivity at the Silicon Bridge in Sila[1]ferrocenophanes
;
_journal_name_full 'Dalton Transactions'
_journal_paper_doi 10.1039/C7DT04593J
_journal_year 2018
_chemical_formula_moiety 'C12 H18 Fe1 N6, B12 Cl12'
_chemical_formula_sum 'C12 H18 B12 Cl12 Fe N6'
_chemical_formula_weight 857.29
_chemical_name_systematic
;
 ?
;
_space_group_crystal_system trigonal
_space_group_IT_number 166
_space_group_name_Hall '-R 3 2"'
_space_group_name_H-M_alt 'R -3 m'
_symmetry_space_group_name_Hall '-R 3 2"'
_symmetry_space_group_name_H-M 'R -3 m :H'
_atom_sites_solution_hydrogens geom
_audit_creation_date 2016-01-18
_audit_creation_method
;
Olex2 1.2
(compiled 2015.09.30 svn.r3233 for OlexSys, GUI svn.r5103)
;
_audit_update_record
;
2017-12-05 deposited with the CCDC.
2018-01-23 downloaded from the CCDC.
;
_cell_angle_alpha 90
_cell_angle_beta 90
_cell_angle_gamma 120
_cell_formula_units_Z 3
_cell_length_a 11.3371(2)
_cell_length_b 11.3371(2)
_cell_length_c 23.9716(4)
_cell_measurement_reflns_used 2377
_cell_measurement_temperature 100(2)
_cell_measurement_theta_max 26.63
_cell_measurement_theta_min 2.24
_cell_volume 2668.28(8)
_computing_cell_refinement 'SAINT v8.27A (Bruker, 2012)'
_computing_data_reduction 'SAINT v8.27A (Bruker, 2012)'
_computing_molecular_graphics 'Olex2 (Dolomanov et al., 2009)'
_computing_publication_material 'Olex2 (Dolomanov et al., 2009)'
_computing_structure_refinement 'ShelXL (Sheldrick, 2015)'
_computing_structure_solution
;
Superflip (Palatinus & Chapuis, 2007;Palatinus & van der Lee, 2008;
Palatinus et al., 2012)
;
_diffrn_ambient_temperature 100(2)
_diffrn_detector 'Bruker area detector'
_diffrn_detector_type 'CCD area detector'
_diffrn_measured_fraction_theta_full 1.000
_diffrn_measured_fraction_theta_max 1.000
_diffrn_measurement_device 'Bruker Apex II kappa CCD area detector'
_diffrn_measurement_device_type 'Bruker Apex II kappa CCD area detector'
_diffrn_measurement_method '\f and \w scans'
_diffrn_radiation_monochromator graphite
_diffrn_radiation_type MoK\a
_diffrn_radiation_wavelength 0.71073
_diffrn_reflns_av_R_equivalents 0.0390
_diffrn_reflns_av_unetI/netI 0.0175
_diffrn_reflns_Laue_measured_fraction_full 1.000
_diffrn_reflns_Laue_measured_fraction_max 1.000
_diffrn_reflns_limit_h_max 14
_diffrn_reflns_limit_h_min -13
_diffrn_reflns_limit_k_max 11
_diffrn_reflns_limit_k_min -14
_diffrn_reflns_limit_l_max 30
_diffrn_reflns_limit_l_min -31
_diffrn_reflns_number 7988
_diffrn_reflns_point_group_measured_fraction_full 1.000
_diffrn_reflns_point_group_measured_fraction_max 1.000
_diffrn_reflns_theta_full 26.000
_diffrn_reflns_theta_max 27.574
_diffrn_reflns_theta_min 2.242
_diffrn_source 'fine-focus sealed tube'
_diffrn_standards_number 0
_exptl_absorpt_coefficient_mu 1.346
_exptl_absorpt_correction_T_max 0.7456
_exptl_absorpt_correction_T_min 0.6468
_exptl_absorpt_correction_type multi-scan
_exptl_absorpt_process_details
;
SADABS-2012/1 (Bruker,2012) was used for absorption correction.
wR2(int) was 0.0508 before and 0.0403 after correction.
The Ratio of minimum to maximum transmission is 0.8675.
The \l/2 correction factor is 0.0015.
;
_exptl_crystal_colour orange
_exptl_crystal_colour_primary orange
_exptl_crystal_density_diffrn 1.601
_exptl_crystal_description block
_exptl_crystal_F_000 1266
_exptl_crystal_size_max 0.26
_exptl_crystal_size_mid 0.24
_exptl_crystal_size_min 0.21
_refine_diff_density_max 0.435
_refine_diff_density_min -0.453
_refine_diff_density_rms 0.061
_refine_ls_extinction_method none
_refine_ls_goodness_of_fit_ref 1.143
_refine_ls_hydrogen_treatment constr
_refine_ls_matrix_type full
_refine_ls_number_parameters 46
_refine_ls_number_reflns 800
_refine_ls_number_restraints 0
_refine_ls_restrained_S_all 1.143
_refine_ls_R_factor_all 0.0281
_refine_ls_R_factor_gt 0.0238
_refine_ls_shift/su_max 0.001
_refine_ls_shift/su_mean 0.000
_refine_ls_structure_factor_coef Fsqd
_refine_ls_weighting_details 'w=1/[\s^2^(Fo^2^)+(0.0316P)^2^+2.7832P] where P=(Fo^2^+2Fc^2^)/3'
_refine_ls_weighting_scheme calc
_refine_ls_wR_factor_gt 0.0616
_refine_ls_wR_factor_ref 0.0632
_reflns_Friedel_coverage 0.000
_reflns_number_gt 720
_reflns_number_total 800
_reflns_threshold_expression 'I > 2\s(I)'
_cod_data_source_file c7dt04593j2.cif
_cod_data_source_block testr1
_cod_original_cell_volume 2668.28(10)
_cod_database_code 7045347
_shelxl_version_number 2013-4
_shelx_space_group_comment
;
The symmetry employed for this shelxl refinement is uniquely defined
by the following loop, which should always be used as a source of
symmetry information in preference to the above space-group names.
They are only intended as comments.
;
_olex2_refinement_description
;
1. Fixed Uiso
 At 1.5 times of:
  All C(H,H,H) groups
2. Others
 Fixed Sof: H2A(0.5) H2B(0.5) H2C(0.5)
3.a Idealised Me refined as rotating group:
 C2(H2A,H2B,H2C)
;
_olex2_submission_special_instructions 'No special instructions were received'

loop_
_space_group_symop_operation_xyz
'x, y, z'
'-y, x-y, z'
'-x+y, -x, z'
'x-y, -y, -z'
'-x, -x+y, -z'
'y, x, -z'
'x+2/3, y+1/3, z+1/3'
'-y+2/3, x-y+1/3, z+1/3'
'-x+y+2/3, -x+1/3, z+1/3'
'x-y+2/3, -y+1/3, -z+1/3'
'-x+2/3, -x+y+1/3, -z+1/3'
'y+2/3, x+1/3, -z+1/3'
'x+1/3, y+2/3, z+2/3'
'-y+1/3, x-y+2/3, z+2/3'
'-x+y+1/3, -x+2/3, z+2/3'
'x-y+1/3, -y+2/3, -z+2/3'
'-x+1/3, -x+y+2/3, -z+2/3'
'y+1/3, x+2/3, -z+2/3'
'-x, -y, -z'
'y, -x+y, -z'
'x-y, x, -z'
'-x+y, y, z'
'x, x-y, z'
'-y, -x, z'
'-x+2/3, -y+1/3, -z+1/3'
'y+2/3, -x+y+1/3, -z+1/3'
'x-y+2/3, x+1/3, -z+1/3'
'-x+y+2/3, y+1/3, z+1/3'
'x+2/3, x-y+1/3, z+1/3'
'-y+2/3, -x+1/3, z+1/3'
'-x+1/3, -y+2/3, -z+2/3'
'y+1/3, -x+y+2/3, -z+2/3'
'x-y+1/3, x+2/3, -z+2/3'
'-x+y+1/3, y+2/3, z+2/3'
'x+1/3, x-y+2/3, z+2/3'
'-y+1/3, -x+2/3, z+2/3'

loop_
_atom_site_label
_atom_site_type_symbol
_atom_site_fract_x
_atom_site_fract_y
_atom_site_fract_z
_atom_site_U_iso_or_equiv
_atom_site_adp_type
_atom_site_occupancy
_atom_site_site_symmetry_order
_atom_site_calc_flag
_atom_site_refinement_flags_posn
_atom_site_refinement_flags_adp
_atom_site_refinement_flags_occupancy
_atom_site_disorder_assembly
_atom_site_disorder_group
Fe1 Fe 1.0000 1.0000 0.5000 0.0246(2) Uani 1 12 d S T P . .
N1 N 0.90790(11) 0.8158(2) 0.54815(9) 0.0288(5) Uani 1 2 d S T P . .
C1 C 0.85311(13) 0.7062(3) 0.56405(9) 0.0244(5) Uani 1 2 d S T P . .
C2 C 0.78456(13) 0.5691(3) 0.58435(10) 0.0282(5) Uani 1 2 d S T P . .
H2A H 0.7865 0.5097 0.5563 0.042 Uiso 0.5 1 calc GR . . A -1
H2B H 0.6918 0.5421 0.5930 0.042 Uiso 0.5 1 calc GR . . A -1
H2C H 0.8295 0.5636 0.6174 0.042 Uiso 0.5 1 calc GR . . A -1
Cl1 Cl 0.44139(3) 0.55861(3) 0.55104(2) 0.02124(15) Uani 1 2 d S T P . .
Cl2 Cl 0.68188(5) 0.84094(2) 0.63894(2) 0.02085(15) Uani 1 2 d S T P . .
B1 B 0.38591(12) 0.61409(12) 0.61044(9) 0.0147(4) Uani 1 2 d S T P . .
B2 B 0.5031(2) 0.75157(11) 0.65336(9) 0.0143(4) Uani 1 2 d S T P . .

loop_
_atom_site_aniso_label
_atom_site_aniso_U_11
_atom_site_aniso_U_22
_atom_site_aniso_U_33
_atom_site_aniso_U_23
_atom_site_aniso_U_13
_atom_site_aniso_U_12
Fe1 0.0202(3) 0.0202(3) 0.0333(5) 0.000 0.000 0.01012(14)
N1 0.0235(7) 0.0289(11) 0.0360(11) 0.0024(9) 0.0012(4) 0.0145(6)
C1 0.0181(8) 0.0335(13) 0.0268(11) -0.0012(10) -0.0006(5) 0.0168(7)
C2 0.0249(9) 0.0285(13) 0.0325(12) 0.0015(10) 0.0008(5) 0.0143(6)
Cl1 0.0267(2) 0.0267(2) 0.0142(2) -0.00325(9) 0.00325(9) 0.0162(2)
Cl2 0.0135(3) 0.0226(2) 0.0234(3) 0.00141(9) 0.00283(19) 0.00674(13)
B1 0.0168(8) 0.0168(8) 0.0111(9) -0.0016(4) 0.0016(4) 0.0088(9)
B2 0.0136(10) 0.0154(8) 0.0135(10) 0.0008(4) 0.0015(8) 0.0068(5)

loop_
_atom_type_symbol
_atom_type_description
_atom_type_scat_dispersion_real
_atom_type_scat_dispersion_imag
_atom_type_scat_source
C C 0.0033 0.0016 'International Tables Vol C Tables 4.2.6.8 and 6.1.1.4'
H H 0.0000 0.0000 'International Tables Vol C Tables 4.2.6.8 and 6.1.1.4'
B B 0.0013 0.0007 'International Tables Vol C Tables 4.2.6.8 and 6.1.1.4'
Cl Cl 0.1484 0.1585 'International Tables Vol C Tables 4.2.6.8 and 6.1.1.4'
Fe Fe 0.3463 0.8444 'International Tables Vol C Tables 4.2.6.8 and 6.1.1.4'
N N 0.0061 0.0033 'International Tables Vol C Tables 4.2.6.8 and 6.1.1.4'

loop_
_geom_angle_atom_site_label_1
_geom_angle_atom_site_label_2
_geom_angle_atom_site_label_3
_geom_angle
_geom_angle_site_symmetry_1
_geom_angle_site_symmetry_3
N1 Fe1 N1 180.0 20_566 2_765
N1 Fe1 N1 86.23(8) 21_656 .
N1 Fe1 N1 93.77(8) 21_656 19_776
N1 Fe1 N1 93.77(8) 2_765 .
N1 Fe1 N1 93.77(8) 3_675 .
N1 Fe1 N1 93.77(8) 20_566 19_776
N1 Fe1 N1 86.23(8) 20_566 .
N1 Fe1 N1 93.77(8) 2_765 3_675
N1 Fe1 N1 180.00(9) 21_656 3_675
N1 Fe1 N1 86.23(8) 2_765 21_656
N1 Fe1 N1 180.0 19_776 .
N1 Fe1 N1 86.23(8) 2_765 19_776
N1 Fe1 N1 86.23(8) 20_566 3_675
N1 Fe1 N1 86.23(8) 3_675 19_776
N1 Fe1 N1 93.77(8) 20_566 21_656
C1 N1 Fe1 166.9(2) . .
N1 C1 C2 179.6(3) . .
C1 C2 H2A 109.5 . .
C1 C2 H2B 109.5 . .
C1 C2 H2C 109.5 . .
H2A C2 H2B 109.5 . .
H2A C2 H2C 109.5 . .
H2B C2 H2C 109.5 . .
B1 B1 Cl1 121.75(6) 3_565 .
B1 B1 Cl1 121.75(6) 2_665 .
B1 B1 B1 60.000(1) 2_665 3_565
B2 B1 Cl1 121.73(15) 26_456 .
B2 B1 Cl1 121.72(10) . .
B2 B1 Cl1 121.72(10) 3_565 .
B2 B1 B1 107.95(9) . 3_565
B2 B1 B1 59.92(8) . 2_665
B2 B1 B1 59.92(8) 3_565 3_565
B2 B1 B1 107.95(9) 3_565 2_665
B2 B1 B1 107.95(9) 26_456 3_565
B2 B1 B1 107.95(9) 26_456 2_665
B2 B1 B2 60.05(8) 26_456 .
B2 B1 B2 60.05(8) 26_456 3_565
B2 B1 B2 108.06(18) . 3_565
B1 B2 Cl2 121.44(12) . .
B1 B2 Cl2 121.99(15) 27_556 .
B1 B2 Cl2 121.44(12) 2_665 .
B1 B2 B1 108.02(14) 27_556 .
B1 B2 B1 108.01(14) 27_556 2_665
B1 B2 B1 60.15(16) 2_665 .
B1 B2 B2 108.07(11) 2_665 26_456
B1 B2 B2 59.98(12) 27_556 27_556
B1 B2 B2 108.07(11) . 27_556
B1 B2 B2 59.97(10) 2_665 27_556
B1 B2 B2 59.98(12) 27_556 26_456
B1 B2 B2 59.97(10) . 26_456
B2 B2 Cl2 121.82(2) 27_556 .
B2 B2 Cl2 121.82(2) 26_456 .
B2 B2 B2 107.96(14) 26_456 27_556

loop_
_geom_bond_atom_site_label_1
_geom_bond_atom_site_label_2
_geom_bond_distance
_geom_bond_site_symmetry_2
Fe1 N1 2.145(2) 20_566
Fe1 N1 2.145(2) 2_765
Fe1 N1 2.145(2) 21_656
Fe1 N1 2.145(2) 3_675
Fe1 N1 2.145(2) 19_776
Fe1 N1 2.145(2) .
N1 C1 1.141(3) .
C1 C2 1.431(3) .
C2 H2A 0.9600 .
C2 H2B 0.9600 .
C2 H2C 0.9600 .
Cl1 B1 1.793(2) .
Cl2 B2 1.789(2) .
B1 B1 1.788(4) 3_565
B1 B1 1.788(4) 2_665
B1 B2 1.784(2) 3_565
B1 B2 1.784(2) .
B1 B2 1.784(3) 26_456
B2 B1 1.784(2) 2_665
B2 B1 1.784(3) 27_556
B2 B2 1.785(3) 26_456
B2 B2 1.785(3) 27_556

loop_
_geom_torsion_atom_site_label_1
_geom_torsion_atom_site_label_2
_geom_torsion_atom_site_label_3
_geom_torsion_atom_site_label_4
_geom_torsion
_geom_torsion_site_symmetry_1
_geom_torsion_site_symmetry_4
Cl1 B1 B2 Cl2 0.2(2) . .
Cl1 B1 B2 B1 -148.23(10) . 27_556
Cl1 B1 B2 B1 110.91(13) . 2_665
Cl1 B1 B2 B2 148.34(16) . 27_556
Cl1 B1 B2 B2 -110.95(17) . 26_456
B1 B1 B2 Cl2 -110.74(12) 2_665 .
B1 B1 B2 Cl2 -148.09(7) 3_565 .
B1 B1 B2 B1 -37.35(8) 3_565 2_665
B1 B1 B2 B1 63.51(9) 3_565 27_556
B1 B1 B2 B1 100.85(11) 2_665 27_556
B1 B1 B2 B2 37.42(12) 2_665 27_556
B1 B1 B2 B2 138.14(8) 2_665 26_456
B1 B1 B2 B2 0.07(16) 3_565 27_556
B1 B1 B2 B2 100.79(7) 3_565 26_456
B2 B1 B2 Cl2 148.56(9) 3_565 .
B2 B1 B2 Cl2 111.12(6) 26_456 .
B2 B1 B2 B1 -37.28(15) 26_456 27_556
B2 B1 B2 B1 -100.70(11) 3_565 2_665
B2 B1 B2 B1 -138.14(8) 26_456 2_665
B2 B1 B2 B1 0.15(19) 3_565 27_556
B2 B1 B2 B2 -100.72(19) 26_456 27_556
B2 B1 B2 B2 37.44(7) 3_565 26_456
B2 B1 B2 B2 -63.3(2) 3_565 27_556
